data_7702337
loop_
_publ_author_name
'Kou, Hui-Zhong'
'Bu, Wei-Ming'
'Liao, Dai-Zheng'
'Jiang, Zong-Hui'
'Yan, Shi-Ping'
'Fan, Yu-Guo'
'Wang, Geng-Lin'

_publ_section_title
;
 Magnetic characteristics of two two-dimensional bimetallic assemblies,
 [Ni(diamine)2]2[Fe(CN)6]NO3&#x00B7;nH2O (diamine&#x2005;=
 1,3-diaminopropane, n&#x2005;=&#x2005;2; ethylenediamine,
 n&#x2005;=&#x2005;3), with a square molecular structure
;
_journal_issue 24
_journal_name_full 'Journal of the Chemical Society, Dalton Transactions'
_journal_page_first 4161
_journal_paper_doi 10.1039/a805470c
_journal_year 1998
_chemical_formula_sum 'C18 H44 Fe N15 Ni2 O5'
_chemical_formula_weight 723.95
_space_group_IT_number 1
_space_group_name_Hall 'P 1'
_space_group_name_H-M_alt 'P 1'
_symmetry_cell_setting triclinic
_symmetry_space_group_name_H-M 'P 1'
_atom_sites_solution_hydrogens geom
_atom_sites_solution_primary direct
_atom_sites_solution_secondary difmap
_audit_creation_method SHELXL
_cell_angle_alpha 85.907(10)
_cell_angle_beta 65.122(8)
_cell_angle_gamma 81.738(9)
_cell_formula_units_Z 1
_cell_length_a 8.9298(8)
_cell_length_b 9.9353(9)
_cell_length_c 10.1319(7)
_cell_measurement_reflns_used 19
_cell_measurement_temperature 293(2)
_cell_measurement_theta_max 12.46
_cell_measurement_theta_min 4.45
_cell_volume 806.97(13)
_computing_cell_refinement 'Siemens XSCANS'
_computing_data_collection 'Siemens XSCANS'
_computing_data_reduction 'Siemens SHELXTL'
_computing_molecular_graphics 'Siemens SHELXTL'
_computing_publication_material 'Siemens SHELXTL'
_computing_structure_refinement 'SHELXL-93 (Sheldrick, 1993)'
_computing_structure_solution 'SHELXS-86 (Sheldrick, 1990)'
_diffrn_ambient_temperature 293(2)
_diffrn_measurement_device 'Siemens P4'
_diffrn_measurement_method '\w scans'
_diffrn_radiation_monochromator graphite
_diffrn_radiation_source 'fine-focus sealed tube'
_diffrn_radiation_type MoK\a
_diffrn_radiation_wavelength 0.71073
_diffrn_reflns_av_R_equivalents 0.062
_diffrn_reflns_av_sigmaI/netI 0.0845
_diffrn_reflns_limit_h_max 10
_diffrn_reflns_limit_h_min -1
_diffrn_reflns_limit_k_max 11
_diffrn_reflns_limit_k_min -11
_diffrn_reflns_limit_l_max 12
_diffrn_reflns_limit_l_min -11
_diffrn_reflns_number 3440
_diffrn_reflns_theta_max 25.00
_diffrn_reflns_theta_min 2.07
_diffrn_standards_interval_count 97
_diffrn_standards_number 3
_exptl_absorpt_coefficient_mu 1.651
_exptl_absorpt_correction_T_max 0.857
_exptl_absorpt_correction_T_min 0.412
_exptl_absorpt_correction_type 'Semi-empirical from psi-scan'
_exptl_crystal_colour brown
_exptl_crystal_density_diffrn 1.490
_exptl_crystal_F_000 379
_exptl_crystal_size_max 0.3
_exptl_crystal_size_mid 0.26
_exptl_crystal_size_min 0.23
_refine_diff_density_max 0.415
_refine_diff_density_min -0.388
_refine_diff_density_rms 0.091
_refine_ls_abs_structure_details 'Flack H D (1983), Acta Cryst. A39, 876-881'
_refine_ls_abs_structure_Flack 0.04(7)
_refine_ls_extinction_method none
_refine_ls_goodness_of_fit_all 1.018
_refine_ls_goodness_of_fit_obs 1.068
_refine_ls_matrix_type full
_refine_ls_number_parameters 370
_refine_ls_number_reflns 3440
_refine_ls_number_restraints 3
_refine_ls_restrained_S_all 1.017
_refine_ls_restrained_S_obs 1.067
_refine_ls_R_factor_all 0.0527
_refine_ls_R_factor_obs 0.0466
_refine_ls_shift/esd_max 0.014
_refine_ls_shift/esd_mean 0.008
_refine_ls_structure_factor_coef Fsqd
_refine_ls_weighting_details 'w=1/[\s^2^(Fo^2^)+(0.0433P)^2^+0.0000P] where P=(Fo^2^+2Fc^2^)/3'
_refine_ls_weighting_scheme calc
_refine_ls_wR_factor_all 0.0612
_refine_ls_wR_factor_obs 0.0530
_reflns_number_observed 2311
_reflns_number_total 3440
_reflns_observed_criterion >2sigma(I)
_cod_data_source_file 805470c.txt
_cod_data_source_block crystal
_cod_depositor_comments
;
The following automatic conversions were performed:

data item '_symmetry_cell_setting' value 'Triclinic' was changed to
'triclinic' in accordance with the
/home/saulius/struct/COD-crude-data/automatic-downloads/DataCite-retrospective/RSC/depositions/lib/dictionaries/cif_core.dic
dictionary named 'cif_core.dic' version 2.4.2 last updated on
2011-04-26.

data item '_refine_ls_weighting_scheme' value 'calc
w=1/[\s^2^(Fo^2^)+(0.0433P)^2^+0.0000P] where P=(Fo^2^+2Fc^2^)/3' was
changed to 'calc'. A new data item '_refine_ls_weighting_details' was
created with the value set to
'w=1/[\s^2^(Fo^2^)+(0.0433P)^2^+0.0000P] where P=(Fo^2^+2Fc^2^)/3'.

Automatic conversion script
Id: cif_fix_values 6909 2019-04-08 15:41:33Z antanas 
;
_cod_original_cell_volume 806.97(12)
_cod_original_sg_symbol_H-M P1
_cod_database_code 7702337

loop_
_symmetry_equiv_pos_as_xyz
'x, y, z'

loop_
_atom_site_aniso_label
_atom_site_aniso_U_11
_atom_site_aniso_U_22
_atom_site_aniso_U_33
_atom_site_aniso_U_23
_atom_site_aniso_U_13
_atom_site_aniso_U_12
Fe 0.0261(7) 0.0172(5) 0.0177(5) 0.0006(4) -0.0110(5) -0.0030(5)
C1 0.036(15) 0.023(12) 0.048(15) 0.013(11) -0.011(13) 0.001(10)
N1 0.040(12) 0.028(8) 0.039(11) -0.006(7) -0.020(9) -0.001(8)
C2 0.032(11) 0.025(9) 0.036(9) -0.009(7) -0.013(8) -0.008(8)
N2 0.049(11) 0.039(9) 0.006(7) 0.003(6) -0.012(8) -0.001(8)
C3 0.009(7) 0.027(9) 0.048(6) -0.001(5) -0.007(5) 0.004(6)
N3 0.040(13) 0.037(10) 0.059(12) -0.013(8) -0.025(10) 0.028(9)
C4 0.036(13) 0.023(10) 0.033(11) 0.002(7) -0.014(10) -0.022(9)
N4 0.027(11) 0.073(13) 0.061(13) 0.019(10) -0.028(10) -0.019(10)
C5 0.027(9) 0.027(10) 0.042(10) -0.017(7) -0.007(7) 0.024(7)
N5 0.026(10) 0.026(9) 0.035(10) -0.015(7) -0.015(8) 0.025(7)
C6 0.052(13) 0.032(11) 0.015(9) -0.010(8) -0.016(8) 0.034(9)
N6 0.053(11) 0.023(9) 0.024(7) 0.021(6) -0.023(7) -0.029(8)
Ni1 0.0326(6) 0.0250(5) 0.0172(5) -0.0003(4) -0.0116(5) -0.0036(5)
Ni2 0.0355(6) 0.0185(5) 0.0260(5) 0.0020(4) -0.0130(5) -0.0064(5)
N7 0.041(12) 0.051(11) 0.012(7) 0.011(7) 0.012(7) -0.008(9)
N8 0.061(13) 0.022(9) 0.026(9) 0.005(7) -0.030(9) -0.007(8)
N9 0.037(11) 0.032(10) 0.034(10) -0.013(8) 0.008(8) 0.000(8)
N10 0.044(11) 0.021(8) 0.077(12) 0.002(7) -0.048(10) -0.011(8)
N11 0.039(13) 0.039(10) 0.059(12) 0.012(9) -0.029(11) -0.024(9)
N12 0.039(11) 0.034(10) 0.041(11) -0.003(8) -0.018(9) -0.001(8)
N13 0.044(13) 0.027(9) 0.035(10) -0.006(7) -0.019(9) 0.010(8)
N14 0.073(15) 0.039(10) 0.029(9) 0.015(8) -0.031(10) -0.027(10)
C7 0.025(12) 0.090(19) 0.072(17) 0.026(14) -0.041(12) -0.021(12)
C8 0.029(15) 0.108(24) 0.052(16) 0.006(15) 0.001(13) 0.024(14)
C9 0.055(14) 0.009(7) 0.026(14) 0.005(8) -0.030(11) -0.007(8)
C10 0.074(19) 0.038(11) 0.037(12) 0.005(9) -0.013(12) -0.031(12)
C11 0.050(14) 0.115(19) 0.029(10) -0.041(10) -0.022(10) 0.043(13)
C12 0.037(16) 0.056(15) 0.051(16) 0.011(11) -0.019(13) -0.020(12)
C13 0.036(10) 0.032(10) 0.034(10) -0.013(7) -0.007(8) -0.015(8)
C14 0.050(14) 0.024(8) 0.076(15) -0.007(9) -0.019(12) 0.022(9)
C15 0.050(8) 0.075(16) 0.072(13) 0.026(11) -0.041(8) -0.021(9)
C16 0.137(26) 0.061(17) 0.020(10) 0.009(10) 0.024(13) -0.009(17)
C17 0.019(10) 0.098(17) 0.048(11) -0.021(10) 0.003(8) -0.016(11)
C18 0.094(18) 0.061(13) 0.045(11) -0.003(10) -0.035(12) -0.050(13)
OW1 0.028(10) 0.066(12) 0.068(11) 0.005(9) -0.031(9) 0.017(8)
OW2 0.072(14) 0.064(12) 0.059(11) 0.024(9) -0.027(10) -0.025(10)
N 0.254(23) 0.042(8) 0.084(12) 0.032(8) -0.120(15) -0.073(11)
O1 0.255(31) 0.085(15) 0.122(13) 0.009(11) -0.114(18) -0.079(16)
O2 0.182(21) 0.021(9) 0.307(35) -0.025(13) -0.106(24) 0.026(10)
O3 0.157(18) 0.191(20) 0.124(15) -0.017(14) -0.065(13) -0.044(17)

loop_
_atom_site_label
_atom_site_type_symbol
_atom_site_fract_x
_atom_site_fract_y
_atom_site_fract_z
_atom_site_U_iso_or_equiv
_atom_site_thermal_displace_type
_atom_site_occupancy
_atom_site_calc_flag
_atom_site_refinement_flags
Fe Fe 0.8507(7) 0.1395(5) 0.0082(6) 0.0197(3) Uani 1 d .
C1 C 0.8076(7) 0.1788(10) 0.2107(12) 0.039(7) Uani 1 d .
N1 N 0.8015(7) 0.1833(9) 0.3237(11) 0.035(5) Uani 1 d .
C2 C 0.8990(4) 0.1088(8) -0.1918(9) 0.015(4) Uani 1 d .
N2 N 0.9156(6) 0.0838(9) -0.3078(6) 0.032(5) Uani 1 d .
C3 C 1.0595(5) 0.0544(11) -0.0012(10) 0.016(4) Uani 1 d .
N3 N 1.1916(5) 0.0051(9) -0.0134(9) 0.047(6) Uani 1 d .
C4 C 0.6195(9) 0.2226(12) 0.0355(12) 0.029(6) Uani 1 d .
N4 N 0.5099(4) 0.2837(12) 0.0233(12) 0.050(6) Uani 1 d .
C5 C 0.7847(9) -0.0387(10) 0.0603(10) 0.022(5) Uani 1 d .
N5 N 0.7696(8) -0.1513(6) 0.0685(8) 0.036(5) Uani 1 d .
C6 C 0.9193(8) 0.3255(8) -0.0386(8) 0.037(6) Uani 1 d .
N6 N 0.9449(9) 0.4346(6) -0.0630(6) 0.030(5) Uani 1 d .
Ni1 Ni 0.8528(7) 0.1391(5) 0.5089(5) 0.0245(3) Uani 1 d .
Ni2 Ni 0.8522(7) -0.3596(5) 0.0071(6) 0.0264(3) Uani 1 d .
N7 N 0.6584(6) 0.0222(10) 0.5943(14) 0.043(5) Uani 1 d .
H7A H 0.6899(17) -0.0535(19) 0.5405(14) 0.051 Uiso 1 calc R
H7B H 0.6476(21) -0.0043(19) 0.6843(14) 0.051 Uiso 1 calc R
N8 N 0.6769(7) 0.2978(8) 0.6356(7) 0.032(5) Uani 1 d .
H8A H 0.6584(23) 0.2795(18) 0.7291(17) 0.039 Uiso 1 calc R
H8B H 0.7254(23) 0.3747(18) 0.6105(17) 0.039 Uiso 1 calc R
N9 N 1.0190(5) -0.0252(10) 0.3869(11) 0.042(6) Uani 1 d .
H9A H 0.9755(23) -0.1030(19) 0.4240(19) 0.050 Uiso 1 calc R
H9B H 1.0282(23) -0.0164(19) 0.2949(19) 0.050 Uiso 1 calc R
N10 N 1.0479(7) 0.2669(10) 0.4197(11) 0.039(5) Uani 1 d .
H10A H 1.0583(20) 0.2932(17) 0.3297(18) 0.046 Uiso 1 calc R
H10B H 1.0153(20) 0.3423(17) 0.4740(18) 0.046 Uiso 1 calc R
N11 N 1.0840(6) -0.3232(10) 0.0056(12) 0.042(5) Uani 1 d .
H11A H 1.0746(23) -0.2351(20) 0.0267(22) 0.050 Uiso 1 calc R
H11B H 1.0976(23) -0.3727(20) 0.0787(22) 0.050 Uiso 1 calc R
N12 N 0.9383(5) -0.2968(12) -0.2045(11) 0.038(5) Uani 1 d .
H12A H 0.8795(24) -0.3318(20) -0.2443(19) 0.046 Uiso 1 calc R
H12B H 0.9121(24) -0.2058(20) -0.2045(19) 0.046 Uiso 1 calc R
N13 N 0.6254(5) -0.3856(12) 0.0052(12) 0.036(5) Uani 1 d .
H13A H 0.6083(23) -0.3220(19) -0.0566(20) 0.043 Uiso 1 calc R
H13B H 0.6413(23) -0.4665(19) -0.0365(20) 0.043 Uiso 1 calc R
N14 N 0.7768(8) -0.4303(12) 0.2300(11) 0.042(5) Uani 1 d .
H14A H 0.7970(28) -0.5217(20) 0.2306(19) 0.050 Uiso 1 calc R
H14B H 0.8401(28) -0.3983(20) 0.2672(19) 0.050 Uiso 1 calc R
C7 C 0.4865(7) 0.0806(12) 0.6059(12) 0.055(8) Uani 1 d .
H7C H 0.4109(17) 0.0127(28) 0.6485(28) 0.066 Uiso 1 calc R
H7D H 0.4920(27) 0.1028(28) 0.5092(28) 0.066 Uiso 1 calc R
C8 C 0.4199(5) 0.2067(11) 0.6979(13) 0.073(10) Uani 1 d .
H8C H 0.4191(33) 0.1849(31) 0.7931(32) 0.087 Uiso 1 calc R
H8D H 0.3060(33) 0.2353(31) 0.7113(32) 0.087 Uiso 1 calc R
C9 C 0.5234(7) 0.3259(15) 0.6301(12) 0.052(7) Uani 1 d .
H9C H 0.5386(27) 0.3399(15) 0.5297(22) 0.063 Uiso 1 calc R
H9D H 0.4644(27) 0.4087(15) 0.6828(22) 0.063 Uiso 1 calc R
C10 C 1.2088(6) 0.2106(12) 0.4099(14) 0.051(7) Uani 1 d .
H10C H 1.2013(32) 0.1907(22) 0.5074(24) 0.061 Uiso 1 calc R
H10D H 1.2843(32) 0.2786(22) 0.3674(24) 0.061 Uiso 1 calc R
C11 C 1.2008(9) -0.0375(13) 0.3840(13) 0.066(8) Uani 1 d .
H11C H 1.1927(29) -0.0523(23) 0.4824(19) 0.080 Uiso 1 calc R
H11D H 1.2690(29) -0.1155(23) 0.3267(19) 0.080 Uiso 1 calc R
C12 C 1.2808(7) 0.0848(15) 0.3225(12) 0.047(7) Uani 1 d .
H12C H 1.2778(21) 0.1031(25) 0.2282(28) 0.056 Uiso 1 calc R
H12D H 1.3968(31) 0.0652(25) 0.3061(28) 0.056 Uiso 1 calc R
C13 C 0.5920(4) -0.3876(10) 0.3299(12) 0.035(5) Uani 1 d .
H13C H 0.5665(22) -0.4237(20) 0.4274(22) 0.042 Uiso 1 calc R
H13D H 0.5685(22) -0.2893(20) 0.3349(22) 0.042 Uiso 1 calc R
C14 C 0.4736(7) -0.3821(12) 0.1298(12) 0.055(7) Uani 1 d .
H14C H 0.3995(31) -0.4319(22) 0.1102(27) 0.066 Uiso 1 calc R
H14D H 0.4225(31) -0.2884(22) 0.1482(27) 0.066 Uiso 1 calc R
C15 C 0.4907(6) -0.4424(17) 0.2678(15) 0.068(8) Uani 1 d .
H15A H 0.3789(24) -0.4391(27) 0.3441(25) 0.081 Uiso 1 calc R
H15B H 0.5331(24) -0.5379(27) 0.2488(25) 0.081 Uiso 1 calc R
C16 C 1.1077(8) -0.3254(12) -0.2997(15) 0.093(11) Uani 1 d .
H16A H 1.1210(38) -0.2902(28) -0.3953(25) 0.112 Uiso 1 calc R
H16B H 1.1347(38) -0.4235(28) -0.3074(25) 0.112 Uiso 1 calc R
C17 C 1.2457(8) -0.3544(12) -0.1351(12) 0.059(7) Uani 1 d .
H17A H 1.3403(28) -0.3352(27) -0.1192(28) 0.070 Uiso 1 calc R
H17B H 1.2620(28) -0.4502(27) -0.1574(28) 0.070 Uiso 1 calc R
C18 C 1.2373(9) -0.2706(14) -0.2621(12) 0.060(7) Uani 1 d .
H18A H 1.3450(29) -0.2795(24) -0.3445(22) 0.072 Uiso 1 calc R
H18B H 1.2040(29) -0.1754(24) -0.2363(22) 0.072 Uiso 1 calc R
OW1 O 1.1719(9) -0.6187(18) 0.1056(19) 0.053(5) Uani 1 d .
OW2 O 0.5314(10) -0.0946(19) 0.9042(18) 0.065(6) Uani 1 d .
N N 0.8524(9) -0.3594(18) 0.5148(16) 0.106(7) Uani 1 d .
O1 O 0.8627(14) -0.4492(15) 0.5839(14) 0.136(10) Uani 1 d .
O2 O 0.8083(16) -0.2578(12) 0.5091(14) 0.171(12) Uani 1 d .
O3 O 1.0099(13) -0.3730(18) 0.3814(18) 0.152(7) Uani 1 d .

loop_
_atom_type_symbol
_atom_type_description
_atom_type_scat_dispersion_real
_atom_type_scat_dispersion_imag
_atom_type_scat_source
C C 0.0033 0.0016 'International Tables Vol C Tables 4.2.6.8 and 6.1.1.4'
H H 0.0000 0.0000 'International Tables Vol C Tables 4.2.6.8 and 6.1.1.4'
N N 0.0061 0.0033 'International Tables Vol C Tables 4.2.6.8 and 6.1.1.4'
O O 0.0106 0.0060 'International Tables Vol C Tables 4.2.6.8 and 6.1.1.4'
Fe Fe 0.3463 0.8444 'International Tables Vol C Tables 4.2.6.8 and 6.1.1.4'
Ni Ni 0.3393 1.1124 'International Tables Vol C Tables 4.2.6.8 and 6.1.1.4'

loop_
_geom_angle_atom_site_label_1
_geom_angle_atom_site_label_2
_geom_angle_atom_site_label_3
_geom_angle
_geom_angle_site_symmetry_3
C3 Fe C5 84.3(8) .
C3 Fe C2 95.7(8) .
C5 Fe C2 90.4(7) .
C3 Fe C1 83.8(9) .
C5 Fe C1 92.3(8) .
C2 Fe C1 177.2(8) .
C3 Fe C6 95.1(8) .
C5 Fe C6 177.8(9) .
C2 Fe C6 91.8(7) .
C1 Fe C6 85.5(8) .
C3 Fe C4 175.0(7) .
C5 Fe C4 92.6(8) .
C2 Fe C4 88.2(9) .
C1 Fe C4 92.5(9) .
C6 Fe C4 88.0(8) .
N1 C1 Fe 168.8(7) .
C1 N1 Ni1 161.3(7) .
N2 C2 Fe 173.7(9) .
C2 N2 Ni1 148.3(9) 1_554
N3 C3 Fe 176.8(9) .
N4 C4 Fe 164.7(8) .
N5 C5 Fe 167.7(7) .
C5 N5 Ni2 153.7(6) .
N6 C6 Fe 174.3(8) .
C6 N6 Ni2 144.2(6) 1_565
N7 Ni1 N9 91.9(8) .
N7 Ni1 N8 85.3(8) .
N9 Ni1 N8 177.3(7) .
N7 Ni1 N1 89.8(8) .
N9 Ni1 N1 85.3(8) .
N8 Ni1 N1 94.8(7) .
N7 Ni1 N10 177.8(8) .
N9 Ni1 N10 89.8(7) .
N8 Ni1 N10 92.9(7) .
N1 Ni1 N10 89.0(8) .
N7 Ni1 N2 90.3(7) 1_556
N9 Ni1 N2 91.4(8) 1_556
N8 Ni1 N2 88.5(7) 1_556
N1 Ni1 N2 176.7(8) 1_556
N10 Ni1 N2 91.0(7) 1_556
N12 Ni2 N13 90.4(8) .
N12 Ni2 N5 88.3(7) .
N13 Ni2 N5 92.1(7) .
N12 Ni2 N11 88.1(8) .
N13 Ni2 N11 177.3(6) .
N5 Ni2 N11 85.6(8) .
N12 Ni2 N14 176.4(6) .
N13 Ni2 N14 92.9(8) .
N5 Ni2 N14 93.1(7) .
N11 Ni2 N14 88.7(8) .
N12 Ni2 N6 89.6(7) 1_545
N13 Ni2 N6 89.4(8) 1_545
N5 Ni2 N6 177.3(9) 1_545
N11 Ni2 N6 92.7(7) 1_545
N14 Ni2 N6 89.0(7) 1_545
C7 N7 Ni1 120.3(8) .
C9 N8 Ni1 120.0(8) .
C11 N9 Ni1 114.4(9) .
C10 N10 Ni1 117.4(8) .
C17 N11 Ni2 118.5(8) .
C16 N12 Ni2 121.1(7) .
C14 N13 Ni2 124.5(7) .
C13 N14 Ni2 114.6(8) .
N7 C7 C8 111.5(9) .
C7 C8 C9 113.0(8) .
N8 C9 C8 110.2(6) .
N10 C10 C12 114.5(9) .
C12 C11 N9 111.8(8) .
C11 C12 C10 116.8(7) .
C15 C13 N14 107.7(8) .
N13 C14 C15 114.2(8) .
C13 C15 C14 122.6(7) .
N12 C16 C18 118.3(8) .
C18 C17 N11 111.3(8) .
C17 C18 C16 106.5(9) .
O2 N O1 148.0(6) .
O2 N O3 101.5(8) .
O1 N O3 105.4(6) .

loop_
_geom_bond_atom_site_label_1
_geom_bond_atom_site_label_2
_geom_bond_distance
_geom_bond_site_symmetry_2
Fe C3 1.901(2) .
Fe C5 1.914(2) .
Fe C2 1.925(2) .
Fe C1 1.982(3) .
Fe C6 1.996(2) .
Fe C4 2.023(3) .
C1 N1 1.132(3) .
N1 Ni1 2.127(2) .
C2 N2 1.163(2) .
N2 Ni1 2.174(2) 1_554
C3 N3 1.177(3) .
C4 N4 1.122(3) .
C5 N5 1.141(2) .
N5 Ni2 2.146(2) .
C6 N6 1.132(2) .
N6 Ni2 2.143(2) 1_565
Ni1 N7 2.072(2) .
Ni1 N9 2.116(2) .
Ni1 N8 2.124(2) .
Ni1 N10 2.155(2) .
Ni1 N2 2.177(2) 1_556
Ni2 N12 2.031(2) .
Ni2 N13 2.094(2) .
Ni2 N11 2.1561(2) .
Ni2 N14 2.165(2) .
Ni2 N6 2.144(2) 1_545
N7 C7 1.522(3) .
N8 C9 1.387(3) .
N9 C11 1.605(3) .
N10 C10 1.433(3) .
N11 C17 1.552(3) .
N12 C16 1.412(3) .
N13 C14 1.416(3) .
N14 C13 1.547(3) .
C7 C8 1.511(4) .
C8 C9 1.554(3) .
C10 C12 1.419(3) .
C11 C12 1.464(3) .
C13 C15 1.485(3) .
C14 C15 1.546(4) .
C16 C18 1.541(4) .
C17 C18 1.504(4) .
N O2 1.046(5) .
N O1 1.116(4) .
N O3 1.487(7) .
